data_4128929
loop_
_publ_author_name
'Yang, Jian'
'Dong, Chao-Chen'
'Chen, Xu-Lang'
'Sun, Xin'
'Wei, Jin-Yan'
'Xiang, Jun-Feng'
'Sessler, Jonathan L.'
'Gong, Han-Yuan'

_publ_section_title
;
 Excimer Disaggregation Enhanced Emission: A Fluorescence
 &quot;Turn-On&quot; Approach to Oxoanion Recognition.
;
_journal_issue 11
_journal_name_full 'Journal of the American Chemical Society'
_journal_page_first 4597
_journal_page_last 4612
_journal_paper_doi 10.1021/jacs.8b09021
_journal_volume 141
_journal_year 2019
_chemical_formula_sum 'C31 H39 N9 O11 P2'
_chemical_formula_weight 775.65
_space_group_IT_number 14
_space_group_name_Hall '-P 2ybc'
_space_group_name_H-M_alt 'P 1 21/c 1'
_symmetry_cell_setting monoclinic
_symmetry_space_group_name_H-M 'P 1 21/c 1'
_atom_sites_solution_hydrogens geom
_atom_sites_solution_primary direct
_atom_sites_solution_secondary difmap
_audit_creation_method SHELXL-97
_cell_angle_alpha 90.00
_cell_angle_beta 104.356(6)
_cell_angle_gamma 90.00
_cell_formula_units_Z 4
_cell_length_a 18.1882(13)
_cell_length_b 20.6048(12)
_cell_length_c 9.6072(5)
_cell_measurement_reflns_used 6871
_cell_measurement_temperature 150.01(10)
_cell_measurement_theta_max 74.41
_cell_measurement_theta_min 4.29
_cell_volume 3488.0(4)
_computing_cell_refinement 'CrysAlisPro 1.171.39.6a (Rigaku OD, 2015)'
_computing_data_collection 'CrysAlisPro 1.171.39.6a (Rigaku OD, 2015)'
_computing_data_reduction 'CrysAlisPro 1.171.39.6a (Rigaku OD, 2015)'
_computing_structure_refinement 'SHELXL-97 (Sheldrick, 1997)'
_computing_structure_solution 'SHELXS-97 (Sheldrick, 1990)'
_diffrn_ambient_temperature 150.01(10)
_diffrn_detector_area_resol_mean 5.3127
_diffrn_measured_fraction_theta_full 0.966
_diffrn_measured_fraction_theta_max 0.966
_diffrn_measurement_device_type 'SuperNova, Dual, Cu at home/near, AtlasS2'
_diffrn_measurement_method '\w scans'
_diffrn_radiation_monochromator graphite
_diffrn_radiation_source 'fine-focus sealed tube'
_diffrn_radiation_type CuK\a
_diffrn_radiation_wavelength 1.54184
_diffrn_reflns_av_R_equivalents 0.0473
_diffrn_reflns_av_sigmaI/netI 0.0630
_diffrn_reflns_limit_h_max 22
_diffrn_reflns_limit_h_min -20
_diffrn_reflns_limit_k_max 23
_diffrn_reflns_limit_k_min -25
_diffrn_reflns_limit_l_max 6
_diffrn_reflns_limit_l_min -11
_diffrn_reflns_number 14482
_diffrn_reflns_theta_full 74.41
_diffrn_reflns_theta_max 74.41
_diffrn_reflns_theta_min 4.29
_exptl_absorpt_coefficient_mu 1.774
_exptl_absorpt_correction_T_max 1.00000
_exptl_absorpt_correction_T_min 0.95339
_exptl_absorpt_correction_type multi-scan
_exptl_crystal_colour 'clear light colourless'
_exptl_crystal_density_diffrn 1.477
_exptl_crystal_density_method 'not measured'
_exptl_crystal_description block
_exptl_crystal_F_000 1624
_exptl_crystal_size_max 0.050
_exptl_crystal_size_mid 0.040
_exptl_crystal_size_min 0.030
_refine_diff_density_max 0.622
_refine_diff_density_min -0.989
_refine_diff_density_rms 0.063
_refine_ls_extinction_method none
_refine_ls_goodness_of_fit_ref 1.001
_refine_ls_hydrogen_treatment mixed
_refine_ls_matrix_type full
_refine_ls_number_parameters 480
_refine_ls_number_reflns 6871
_refine_ls_number_restraints 0
_refine_ls_restrained_S_all 1.001
_refine_ls_R_factor_all 0.0726
_refine_ls_R_factor_gt 0.0506
_refine_ls_shift/su_max 0.000
_refine_ls_shift/su_mean 0.000
_refine_ls_structure_factor_coef Fsqd
_refine_ls_weighting_details 'calc w=1/[\s^2^(Fo^2^)+(0.0359P)^2^+3.0000P] where P=(Fo^2^+2Fc^2^)/3'
_refine_ls_weighting_scheme calc
_refine_ls_wR_factor_gt 0.1090
_refine_ls_wR_factor_ref 0.1221
_reflns_number_gt 5121
_reflns_number_total 6871
_reflns_threshold_expression >2sigma(I)
_cod_data_source_file ja8b09021_si_005.cif
_cod_data_source_block a
_cod_depositor_comments
;
The following automatic conversions were performed:

data item '_symmetry_cell_setting' value 'Monoclinic' was changed to
'monoclinic' in accordance with the
/home/data/users/saulius/crontab/automatic-downloads/current/ACS/lib/dictionaries/cif_core.dic
dictionary named 'cif_core.dic' version 2.4.2 last updated on
2011-04-26.

Automatic conversion script
Id: cif_fix_values 6909 2019-04-08 15:41:33Z antanas 
;
_cod_original_sg_symbol_H-M P2(1)/c
_cod_database_code 4128929

loop_
_symmetry_equiv_pos_as_xyz
'x, y, z'
'-x, y+1/2, -z+1/2'
'-x, -y, -z'
'x, -y-1/2, z-1/2'

loop_
_atom_site_label
_atom_site_type_symbol
_atom_site_fract_x
_atom_site_fract_y
_atom_site_fract_z
_atom_site_U_iso_or_equiv
_atom_site_adp_type
_atom_site_occupancy
_atom_site_symmetry_multiplicity
_atom_site_calc_flag
_atom_site_refinement_flags
P2 P 0.26932(4) 0.25765(3) 0.82434(7) 0.02514(16) Uani 1 1 d .
P4 P 0.31714(4) 0.38257(3) 0.71930(7) 0.02150(15) Uani 1 1 d .
O1 O 0.20312(12) 0.25767(11) 0.9022(2) 0.0312(5) Uani 1 1 d .
H1 H 0.2209 0.2576 0.9895 0.047 Uiso 1 1 calc R
O1W O 0.15873(13) 0.38714(11) 0.3519(2) 0.0359(5) Uani 1 1 d G
H1WA H 0.1847 0.3955 0.4365 0.054 Uiso 1 1 d G
H1WB H 0.1621 0.3470 0.3346 0.054 Uiso 1 1 d G
O2W O 0.38531(13) 0.56716(11) 0.7996(2) 0.0344(5) Uani 1 1 d G
H2WA H 0.3754 0.5268 0.7949 0.052 Uiso 1 1 d G
H2WB H 0.4262 0.5739 0.8633 0.052 Uiso 1 1 d G
O3W O 0.48350(12) 0.38937(11) 1.0221(2) 0.0379(5) Uani 1 1 d G
H3WA H 0.4660 0.3712 1.0865 0.057 Uiso 1 1 d G
H3WB H 0.4469 0.4030 0.9553 0.057 Uiso 1 1 d G
O3 O 0.29451(15) 0.33211(10) 0.8303(2) 0.0402(6) Uani 1 1 d .
O4W O 0.41826(14) 0.30813(12) 1.1935(3) 0.0440(6) Uani 1 1 d G
H4WA H 0.3920 0.2836 1.1289 0.066 Uiso 1 1 d G
H4WB H 0.4084 0.2996 1.2736 0.066 Uiso 1 1 d G
O5 O 0.37062(11) 0.34362(11) 0.6451(2) 0.0315(4) Uani 1 1 d .
H5 H 0.3460 0.3296 0.5677 0.047 Uiso 1 1 calc R
O6 O 0.24684(11) 0.40453(10) 0.6168(2) 0.0293(4) Uani 1 1 d .
O7 O 0.36276(13) 0.43326(10) 0.8140(2) 0.0340(5) Uani 1 1 d .
O8 O 0.23797(16) 0.23647(11) 0.6743(2) 0.0455(6) Uani 1 1 d .
O9 O 0.33647(14) 0.22110(13) 0.9115(3) 0.0470(6) Uani 1 1 d .
C1 C 0.16089(15) 0.49101(13) 0.1071(3) 0.0213(5) Uani 1 1 d .
H1A H 0.1578 0.4841 0.2012 0.026 Uiso 1 1 calc R
C2 C 0.19842(17) 0.48664(15) -0.0938(3) 0.0294(6) Uani 1 1 d .
H2A H 0.2262 0.4762 -0.1599 0.035 Uiso 1 1 calc R
C3 C 0.13720(17) 0.52573(15) -0.1170(3) 0.0297(6) Uani 1 1 d .
H3A H 0.1145 0.5467 -0.2025 0.036 Uiso 1 1 calc R
C4 C 0.05294(15) 0.56670(13) 0.0371(3) 0.0222(5) Uani 1 1 d .
C5 C 0.00222(16) 0.59750(14) -0.0737(3) 0.0281(6) Uani 1 1 d .
H5A H 0.0058 0.5946 -0.1684 0.034 Uiso 1 1 calc R
C6 C -0.05487(17) 0.63333(15) -0.0349(3) 0.0311(6) Uani 1 1 d .
H6A H -0.0900 0.6560 -0.1047 0.037 Uiso 1 1 calc R
C7 C -0.05950(16) 0.63529(15) 0.1053(3) 0.0298(6) Uani 1 1 d .
H7A H -0.0978 0.6586 0.1311 0.036 Uiso 1 1 calc R
C8 C -0.00464(15) 0.60107(13) 0.2099(3) 0.0242(5) Uani 1 1 d .
C9 C -0.07052(17) 0.6345(2) 0.3900(3) 0.0431(8) Uani 1 1 d .
H9A H -0.1142 0.6321 0.3100 0.065 Uiso 1 1 calc R
H9B H -0.0578 0.6792 0.4120 0.065 Uiso 1 1 calc R
H9C H -0.0816 0.6138 0.4720 0.065 Uiso 1 1 calc R
C10 C 0.06370(17) 0.60042(14) 0.4607(3) 0.0273(3) Uani 1 1 d .
C11 C 0.11437(17) 0.54833(13) 0.4754(3) 0.0256(6) Uani 1 1 d .
H11C H 0.1008 0.5110 0.4207 0.031 Uiso 1 1 calc R
C12 C 0.18514(16) 0.55249(13) 0.5722(3) 0.0251(6) Uani 1 1 d .
H12C H 0.2191 0.5181 0.5799 0.030 Uiso 1 1 calc R
C13 C 0.20595(16) 0.60711(13) 0.6576(3) 0.0245(5) Uani 1 1 d .
H13C H 0.2537 0.6097 0.7208 0.029 Uiso 1 1 calc R
C14 C 0.15430(17) 0.65802(14) 0.6473(3) 0.0273(3) Uani 1 1 d .
C15 C 0.1165(2) 0.74243(16) 0.7990(3) 0.0371(7) Uani 1 1 d .
H15A H 0.1358 0.7811 0.8510 0.056 Uiso 1 1 calc R
H15B H 0.1052 0.7109 0.8641 0.056 Uiso 1 1 calc R
H15C H 0.0712 0.7526 0.7267 0.056 Uiso 1 1 calc R
C16 C 0.22483(16) 0.75849(13) 0.6946(3) 0.0257(6) Uani 1 1 d .
C17 C 0.22598(18) 0.82564(15) 0.7258(3) 0.0343(7) Uani 1 1 d .
H17A H 0.1932 0.8433 0.7763 0.041 Uiso 1 1 calc R
C18 C 0.27712(19) 0.86408(15) 0.6792(4) 0.0408(8) Uani 1 1 d .
H18A H 0.2780 0.9085 0.6968 0.049 Uiso 1 1 calc R
C19 C 0.32721(19) 0.83805(14) 0.6065(4) 0.0363(7) Uani 1 1 d .
H19A H 0.3613 0.8635 0.5727 0.044 Uiso 1 1 calc R
C20 C 0.32294(16) 0.77166(13) 0.5881(3) 0.0267(6) Uani 1 1 d .
C21 C 0.39706(16) 0.67573(13) 0.5595(3) 0.0243(5) Uani 1 1 d .
H21A H 0.3768 0.6479 0.6166 0.029 Uiso 1 1 calc R
C22 C 0.42015(18) 0.76259(14) 0.4411(3) 0.0323(6) Uani 1 1 d .
H22A H 0.4182 0.8046 0.4050 0.039 Uiso 1 1 calc R
C23 C 0.46577(18) 0.71423(14) 0.4178(3) 0.0331(6) Uani 1 1 d .
H23A H 0.5005 0.7163 0.3613 0.040 Uiso 1 1 calc R
C24 C 0.48745(16) 0.59655(14) 0.4999(3) 0.0273(6) Uani 1 1 d .
H24A H 0.4997 0.5805 0.5979 0.033 Uiso 1 1 calc R
H24B H 0.5344 0.6006 0.4699 0.033 Uiso 1 1 calc R
C25 C 0.43593(15) 0.54904(13) 0.4038(3) 0.0225(5) Uani 1 1 d .
C26 C 0.44234(15) 0.53832(13) 0.2637(3) 0.0247(5) Uani 1 1 d .
H26A H 0.4804 0.5588 0.2311 0.030 Uiso 1 1 calc R
C27 C 0.39192(16) 0.49709(13) 0.1734(3) 0.0237(5) Uani 1 1 d .
H27A H 0.3959 0.4907 0.0797 0.028 Uiso 1 1 calc R
C28 C 0.33527(15) 0.46507(12) 0.2214(3) 0.0207(5) Uani 1 1 d .
C29 C 0.33090(15) 0.47435(13) 0.3630(3) 0.0216(5) Uani 1 1 d .
H29A H 0.2944 0.4522 0.3972 0.026 Uiso 1 1 calc R
C30 C 0.38036(15) 0.51625(13) 0.4528(3) 0.0228(5) Uani 1 1 d .
H30A H 0.3764 0.5225 0.5465 0.027 Uiso 1 1 calc R
C31 C 0.27717(15) 0.42398(13) 0.1209(3) 0.0231(5) Uani 1 1 d .
H31A H 0.2999 0.4036 0.0507 0.028 Uiso 1 1 calc R
H31B H 0.2595 0.3900 0.1746 0.028 Uiso 1 1 calc R
N1 N 0.21213(13) 0.46504(11) 0.0465(2) 0.0213(4) Uani 1 1 d .
N2 N 0.11433(13) 0.52889(11) 0.0103(2) 0.0221(5) Uani 1 1 d .
N3 N 0.05147(13) 0.56783(11) 0.1742(2) 0.0233(5) Uani 1 1 d .
N4 N -0.00616(13) 0.60158(13) 0.3531(2) 0.0296(5) Uani 1 1 d .
N5 N 0.08342(14) 0.65459(12) 0.5501(2) 0.0273(3) Uani 1 1 d .
N6 N 0.17354(14) 0.71612(11) 0.7304(2) 0.0267(5) Uani 1 1 d .
N7 N 0.27396(13) 0.73241(11) 0.6277(2) 0.0239(5) Uani 1 1 d .
N8 N 0.37673(13) 0.73787(11) 0.5291(2) 0.0261(5) Uani 1 1 d .
N9 N 0.45084(13) 0.66096(11) 0.4943(2) 0.0256(5) Uani 1 1 d .

loop_
_atom_site_aniso_label
_atom_site_aniso_U_11
_atom_site_aniso_U_22
_atom_site_aniso_U_33
_atom_site_aniso_U_23
_atom_site_aniso_U_13
_atom_site_aniso_U_12
P2 0.0365(4) 0.0222(3) 0.0197(3) 0.0036(3) 0.0124(3) 0.0038(3)
P4 0.0267(3) 0.0203(3) 0.0180(3) -0.0004(2) 0.0065(2) -0.0003(3)
O1 0.0315(11) 0.0404(12) 0.0223(9) 0.0035(8) 0.0075(8) 0.0060(9)
O1W 0.0399(12) 0.0413(13) 0.0256(10) 0.0032(9) 0.0068(9) 0.0014(10)
O2W 0.0341(12) 0.0322(11) 0.0314(10) 0.0034(9) -0.0025(8) 0.0009(9)
O3W 0.0278(11) 0.0367(12) 0.0463(12) -0.0016(10) 0.0039(9) 0.0000(9)
O3 0.0762(17) 0.0277(11) 0.0217(9) -0.0016(8) 0.0216(10) -0.0096(11)
O4W 0.0432(14) 0.0370(13) 0.0568(14) -0.0093(11) 0.0221(12) -0.0110(10)
O5 0.0237(10) 0.0398(12) 0.0298(10) -0.0086(9) 0.0042(8) 0.0028(9)
O6 0.0276(10) 0.0266(10) 0.0329(10) 0.0000(8) 0.0060(8) 0.0041(8)
O7 0.0406(12) 0.0297(11) 0.0286(10) -0.0058(8) 0.0027(9) -0.0064(9)
O8 0.0834(19) 0.0329(12) 0.0233(10) -0.0063(9) 0.0195(11) -0.0100(12)
O9 0.0435(14) 0.0554(15) 0.0516(14) 0.0330(12) 0.0295(11) 0.0204(12)
C1 0.0228(13) 0.0233(13) 0.0182(11) -0.0015(10) 0.0059(10) 0.0008(10)
C2 0.0360(16) 0.0348(15) 0.0217(13) 0.0052(11) 0.0152(11) 0.0064(13)
C3 0.0340(15) 0.0359(16) 0.0224(12) 0.0066(11) 0.0130(11) 0.0079(13)
C4 0.0200(12) 0.0205(13) 0.0265(13) -0.0022(10) 0.0064(10) -0.0011(10)
C5 0.0282(14) 0.0315(15) 0.0231(12) -0.0028(11) 0.0036(11) 0.0012(12)
C6 0.0267(14) 0.0294(15) 0.0321(14) -0.0024(12) -0.0024(11) 0.0022(12)
C7 0.0216(13) 0.0317(15) 0.0341(14) -0.0087(12) 0.0030(11) 0.0035(11)
C8 0.0199(13) 0.0260(14) 0.0275(13) -0.0069(11) 0.0076(10) -0.0038(10)
C9 0.0223(15) 0.072(3) 0.0375(16) -0.0175(16) 0.0126(12) 0.0021(15)
C10 0.0322(8) 0.0277(8) 0.0250(7) 0.0000(6) 0.0127(6) -0.0013(6)
C11 0.0370(16) 0.0191(13) 0.0249(12) -0.0019(10) 0.0153(11) -0.0031(11)
C12 0.0328(15) 0.0228(13) 0.0231(12) 0.0027(10) 0.0132(11) 0.0043(11)
C13 0.0295(14) 0.0242(14) 0.0212(12) 0.0013(10) 0.0092(10) 0.0001(11)
C14 0.0322(8) 0.0277(8) 0.0250(7) 0.0000(6) 0.0127(6) -0.0013(6)
C15 0.0440(18) 0.0347(17) 0.0382(16) -0.0121(13) 0.0205(14) 0.0009(14)
C16 0.0259(14) 0.0229(13) 0.0252(13) -0.0055(10) 0.0003(10) 0.0025(11)
C17 0.0325(16) 0.0263(15) 0.0430(16) -0.0089(13) 0.0071(13) 0.0044(12)
C18 0.0405(18) 0.0201(14) 0.059(2) -0.0113(14) 0.0076(15) 0.0011(13)
C19 0.0364(17) 0.0195(14) 0.0522(18) -0.0064(13) 0.0097(14) -0.0037(12)
C20 0.0263(14) 0.0206(13) 0.0305(14) -0.0035(11) 0.0022(11) -0.0004(11)
C21 0.0262(14) 0.0186(13) 0.0282(13) -0.0028(10) 0.0067(10) -0.0027(10)
C22 0.0339(16) 0.0225(14) 0.0420(16) 0.0037(12) 0.0127(13) -0.0055(12)
C23 0.0336(16) 0.0273(15) 0.0418(16) 0.0026(12) 0.0161(13) -0.0068(12)
C24 0.0229(13) 0.0247(14) 0.0344(14) -0.0014(11) 0.0070(11) 0.0009(11)
C25 0.0194(12) 0.0199(13) 0.0285(13) 0.0020(10) 0.0062(10) 0.0050(10)
C26 0.0230(13) 0.0242(13) 0.0307(13) 0.0047(11) 0.0139(11) 0.0030(11)
C27 0.0293(14) 0.0230(13) 0.0221(12) 0.0024(10) 0.0125(10) 0.0049(11)
C28 0.0240(13) 0.0174(12) 0.0211(11) 0.0021(10) 0.0063(10) 0.0042(10)
C29 0.0209(12) 0.0244(13) 0.0220(12) 0.0016(10) 0.0096(10) -0.0008(10)
C30 0.0242(13) 0.0244(13) 0.0211(12) 0.0006(10) 0.0078(10) 0.0027(10)
C31 0.0276(14) 0.0195(12) 0.0224(12) -0.0004(10) 0.0067(10) 0.0033(11)
N1 0.0248(11) 0.0208(11) 0.0186(10) -0.0008(8) 0.0062(8) 0.0014(9)
N2 0.0255(11) 0.0222(11) 0.0203(10) 0.0003(8) 0.0088(9) 0.0008(9)
N3 0.0242(11) 0.0246(11) 0.0222(10) -0.0027(9) 0.0079(9) -0.0026(9)
N4 0.0226(12) 0.0411(14) 0.0280(11) -0.0096(10) 0.0117(9) -0.0020(10)
N5 0.0322(8) 0.0277(8) 0.0250(7) 0.0000(6) 0.0127(6) -0.0013(6)
N6 0.0308(13) 0.0245(12) 0.0265(11) -0.0051(9) 0.0104(9) 0.0016(10)
N7 0.0247(11) 0.0200(11) 0.0259(11) -0.0027(9) 0.0040(9) -0.0011(9)
N8 0.0270(12) 0.0193(11) 0.0323(12) -0.0022(9) 0.0079(9) -0.0030(9)
N9 0.0233(11) 0.0203(11) 0.0322(12) -0.0014(9) 0.0047(9) -0.0024(9)

loop_
_atom_type_symbol
_atom_type_description
_atom_type_scat_dispersion_real
_atom_type_scat_dispersion_imag
_atom_type_scat_source
C C 0.0181 0.0091 'International Tables Vol C Tables 4.2.6.8 and 6.1.1.4'
H H 0.0000 0.0000 'International Tables Vol C Tables 4.2.6.8 and 6.1.1.4'
N N 0.0311 0.0180 'International Tables Vol C Tables 4.2.6.8 and 6.1.1.4'
O O 0.0492 0.0322 'International Tables Vol C Tables 4.2.6.8 and 6.1.1.4'
P P 0.2955 0.4335 'International Tables Vol C Tables 4.2.6.8 and 6.1.1.4'

loop_
_geom_angle_atom_site_label_1
_geom_angle_atom_site_label_2
_geom_angle_atom_site_label_3
_geom_angle
O8 P2 O9 117.37(15)
O8 P2 O1 108.03(14)
O9 P2 O1 110.40(11)
O8 P2 O3 110.85(12)
O9 P2 O3 105.99(15)
O1 P2 O3 103.31(12)
O6 P4 O7 116.73(12)
O6 P4 O5 112.76(11)
O7 P4 O5 108.80(12)
O6 P4 O3 108.48(13)
O7 P4 O3 104.01(12)
O5 P4 O3 105.06(12)
P2 O1 H1 109.5
H1WA O1W H1WB 109.5
H2WA O2W H2WB 109.6
H3WA O3W H3WB 109.3
P2 O3 P4 135.46(13)
H4WA O4W H4WB 109.4
P4 O5 H5 109.5
N1 C1 N2 108.7(2)
N1 C1 H1A 125.6
N2 C1 H1A 125.6
C3 C2 N1 107.2(2)
C3 C2 H2A 126.4
N1 C2 H2A 126.4
C2 C3 N2 107.4(2)
C2 C3 H3A 126.3
N2 C3 H3A 126.3
N3 C4 C5 125.8(3)
N3 C4 N2 113.4(2)
C5 C4 N2 120.8(2)
C4 C5 C6 115.9(2)
C4 C5 H5A 122.1
C6 C5 H5A 122.1
C7 C6 C5 120.6(3)
C7 C6 H6A 119.7
C5 C6 H6A 119.7
C6 C7 C8 118.6(3)
C6 C7 H7A 120.7
C8 C7 H7A 120.7
N3 C8 N4 117.5(2)
N3 C8 C7 121.3(2)
N4 C8 C7 121.2(2)
N4 C9 H9A 109.5
N4 C9 H9B 109.5
H9A C9 H9B 109.5
N4 C9 H9C 109.5
H9A C9 H9C 109.5
H9B C9 H9C 109.5
C11 C10 N5 119.2(3)
C11 C10 N4 122.2(3)
N5 C10 N4 118.6(3)
C12 C11 C10 119.8(3)
C12 C11 H11C 120.1
C10 C11 H11C 120.1
C13 C12 C11 121.1(3)
C13 C12 H12C 119.5
C11 C12 H12C 119.5
C12 C13 C14 119.2(3)
C12 C13 H13C 120.4
C14 C13 H13C 120.4
N5 C14 C13 120.3(3)
N5 C14 N6 118.2(2)
C13 C14 N6 121.4(3)
N6 C15 H15A 109.5
N6 C15 H15B 109.5
H15A C15 H15B 109.5
N6 C15 H15C 109.5
H15A C15 H15C 109.5
H15B C15 H15C 109.5
N7 C16 N6 116.0(2)
N7 C16 C17 121.2(3)
N6 C16 C17 122.7(3)
C18 C17 C16 117.9(3)
C18 C17 H17A 121.0
C16 C17 H17A 121.0
C17 C18 C19 121.5(3)
C17 C18 H18A 119.3
C19 C18 H18A 119.3
C20 C19 C18 115.2(3)
C20 C19 H19A 122.4
C18 C19 H19A 122.4
N7 C20 C19 126.0(3)
N7 C20 N8 113.1(2)
C19 C20 N8 120.8(3)
N9 C21 N8 108.2(2)
N9 C21 H21A 125.9
N8 C21 H21A 125.9
C23 C22 N8 107.2(3)
C23 C22 H22A 126.4
N8 C22 H22A 126.4
C22 C23 N9 106.7(3)
C22 C23 H23A 126.7
N9 C23 H23A 126.7
N9 C24 C25 110.8(2)
N9 C24 H24A 109.5
C25 C24 H24A 109.5
N9 C24 H24B 109.5
C25 C24 H24B 109.5
H24A C24 H24B 108.1
C30 C25 C26 119.4(2)
C30 C25 C24 120.2(2)
C26 C25 C24 120.4(2)
C27 C26 C25 120.0(2)
C27 C26 H26A 120.0
C25 C26 H26A 120.0
C26 C27 C28 120.7(2)
C26 C27 H27A 119.6
C28 C27 H27A 119.6
C29 C28 C27 118.9(2)
C29 C28 C31 120.2(2)
C27 C28 C31 120.9(2)
C30 C29 C28 120.5(2)
C30 C29 H29A 119.7
C28 C29 H29A 119.7
C29 C30 C25 120.4(2)
C29 C30 H30A 119.8
C25 C30 H30A 119.8
N1 C31 C28 109.7(2)
N1 C31 H31A 109.7
C28 C31 H31A 109.7
N1 C31 H31B 109.7
C28 C31 H31B 109.7
H31A C31 H31B 108.2
C1 N1 C2 108.8(2)
C1 N1 C31 125.5(2)
C2 N1 C31 125.6(2)
C1 N2 C3 107.9(2)
C1 N2 C4 125.2(2)
C3 N2 C4 126.9(2)
C4 N3 C8 117.8(2)
C8 N4 C10 119.1(2)
C8 N4 C9 117.2(3)
C10 N4 C9 116.9(2)
C14 N5 C10 120.3(2)
C16 N6 C14 118.4(2)
C16 N6 C15 118.4(2)
C14 N6 C15 117.2(2)
C20 N7 C16 118.0(2)
C21 N8 C22 108.3(2)
C21 N8 C20 123.8(2)
C22 N8 C20 127.7(2)
C21 N9 C23 109.6(2)
C21 N9 C24 124.7(2)
C23 N9 C24 125.8(2)

loop_
_geom_bond_atom_site_label_1
_geom_bond_atom_site_label_2
_geom_bond_distance
P2 O8 1.479(2)
P2 O9 1.501(2)
P2 O1 1.567(2)
P2 O3 1.598(2)
P4 O6 1.478(2)
P4 O7 1.494(2)
P4 O5 1.563(2)
P4 O3 1.614(2)
O1 H1 0.8200
O1W H1WA 0.8498
O1W H1WB 0.8493
O2W H2WA 0.8497
O2W H2WB 0.8499
O3W H3WA 0.8500
O3W H3WB 0.8499
O4W H4WA 0.8497
O4W H4WB 0.8504
O5 H5 0.8200
C1 N1 1.328(3)
C1 N2 1.342(3)
C1 H1A 0.9300
C2 C3 1.347(4)
C2 N1 1.382(3)
C2 H2A 0.9300
C3 N2 1.387(3)
C3 H3A 0.9300
C4 N3 1.324(3)
C4 C5 1.378(4)
C4 N2 1.436(3)
C5 C6 1.398(4)
C5 H5A 0.9300
C6 C7 1.370(4)
C6 H6A 0.9300
C7 C8 1.416(4)
C7 H7A 0.9300
C8 N3 1.342(3)
C8 N4 1.384(3)
C9 N4 1.470(4)
C9 H9A 0.9600
C9 H9B 0.9600
C9 H9C 0.9600
C10 C11 1.399(4)
C10 N5 1.400(4)
C10 N4 1.425(4)
C11 C12 1.391(4)
C11 H11C 0.9300
C12 C13 1.389(4)
C12 H12C 0.9300
C13 C14 1.395(4)
C13 H13C 0.9300
C14 N5 1.393(4)
C14 N6 1.434(4)
C15 N6 1.463(4)
C15 H15A 0.9600
C15 H15B 0.9600
C15 H15C 0.9600
C16 N7 1.336(4)
C16 N6 1.382(4)
C16 C17 1.415(4)
C17 C18 1.379(5)
C17 H17A 0.9300
C18 C19 1.385(5)
C18 H18A 0.9300
C19 C20 1.379(4)
C19 H19A 0.9300
C20 N7 1.327(4)
C20 N8 1.428(4)
C21 N9 1.321(4)
C21 N8 1.345(4)
C21 H21A 0.9300
C22 C23 1.351(4)
C22 N8 1.389(4)
C22 H22A 0.9300
C23 N9 1.385(4)
C23 H23A 0.9300
C24 N9 1.480(3)
C24 C25 1.503(4)
C24 H24A 0.9700
C24 H24B 0.9700
C25 C30 1.391(4)
C25 C26 1.397(4)
C26 C27 1.386(4)
C26 H26A 0.9300
C27 C28 1.395(4)
C27 H27A 0.9300
C28 C29 1.395(3)
C28 C31 1.503(4)
C29 C30 1.384(4)
C29 H29A 0.9300
C30 H30A 0.9300
C31 N1 1.486(3)
C31 H31A 0.9700
C31 H31B 0.9700

loop_
_geom_torsion_atom_site_label_1
_geom_torsion_atom_site_label_2
_geom_torsion_atom_site_label_3
_geom_torsion_atom_site_label_4
_geom_torsion
O8 P2 O3 P4 -22.0(3)
O9 P2 O3 P4 106.4(3)
O1 P2 O3 P4 -137.5(2)
O6 P4 O3 P2 77.1(3)
O7 P4 O3 P2 -158.0(2)
O5 P4 O3 P2 -43.8(3)
N1 C2 C3 N2 1.0(3)
N3 C4 C5 C6 0.7(4)
N2 C4 C5 C6 -179.5(2)
C4 C5 C6 C7 -1.6(4)
C5 C6 C7 C8 0.9(4)
C6 C7 C8 N3 0.7(4)
C6 C7 C8 N4 179.6(3)
N5 C10 C11 C12 -3.8(4)
N4 C10 C11 C12 173.4(2)
C10 C11 C12 C13 1.6(4)
C11 C12 C13 C14 1.1(4)
C12 C13 C14 N5 -1.4(4)
C12 C13 C14 N6 -178.5(2)
N7 C16 C17 C18 3.0(4)
N6 C16 C17 C18 -176.9(3)
C16 C17 C18 C19 -1.4(5)
C17 C18 C19 C20 -1.4(5)
C18 C19 C20 N7 3.0(5)
C18 C19 C20 N8 -173.2(3)
N8 C22 C23 N9 -1.3(3)
N9 C24 C25 C30 -83.7(3)
N9 C24 C25 C26 95.1(3)
C30 C25 C26 C27 2.3(4)
C24 C25 C26 C27 -176.5(2)
C25 C26 C27 C28 -1.1(4)
C26 C27 C28 C29 -1.1(4)
C26 C27 C28 C31 175.7(2)
C27 C28 C29 C30 2.1(4)
C31 C28 C29 C30 -174.7(2)
C28 C29 C30 C25 -0.9(4)
C26 C25 C30 C29 -1.2(4)
C24 C25 C30 C29 177.5(2)
C29 C28 C31 N1 89.3(3)
C27 C28 C31 N1 -87.4(3)
N2 C1 N1 C2 0.0(3)
N2 C1 N1 C31 175.3(2)
C3 C2 N1 C1 -0.6(3)
C3 C2 N1 C31 -176.0(3)
C28 C31 N1 C1 -71.2(3)
C28 C31 N1 C2 103.4(3)
N1 C1 N2 C3 0.7(3)
N1 C1 N2 C4 -178.1(2)
C2 C3 N2 C1 -1.1(3)
C2 C3 N2 C4 177.7(3)
N3 C4 N2 C1 8.2(4)
C5 C4 N2 C1 -171.6(3)
N3 C4 N2 C3 -170.4(3)
C5 C4 N2 C3 9.8(4)
C5 C4 N3 C8 0.9(4)
N2 C4 N3 C8 -178.9(2)
N4 C8 N3 C4 179.5(2)
C7 C8 N3 C4 -1.6(4)
N3 C8 N4 C10 33.5(4)
C7 C8 N4 C10 -145.4(3)
N3 C8 N4 C9 -176.2(3)
C7 C8 N4 C9 4.9(4)
C11 C10 N4 C8 -62.6(4)
N5 C10 N4 C8 114.5(3)
C11 C10 N4 C9 147.0(3)
N5 C10 N4 C9 -35.9(4)
C13 C14 N5 C10 -0.8(4)
N6 C14 N5 C10 176.4(2)
C11 C10 N5 C14 3.4(4)
N4 C10 N5 C14 -173.9(2)
N7 C16 N6 C14 -25.7(4)
C17 C16 N6 C14 154.2(3)
N7 C16 N6 C15 -177.7(2)
C17 C16 N6 C15 2.2(4)
N5 C14 N6 C16 -105.7(3)
C13 C14 N6 C16 71.4(3)
N5 C14 N6 C15 46.6(3)
C13 C14 N6 C15 -136.2(3)
C19 C20 N7 C16 -1.5(4)
N8 C20 N7 C16 174.9(2)
N6 C16 N7 C20 178.3(2)
C17 C16 N7 C20 -1.6(4)
N9 C21 N8 C22 -0.1(3)
N9 C21 N8 C20 -176.2(2)
C23 C22 N8 C21 0.9(3)
C23 C22 N8 C20 176.8(3)
N7 C20 N8 C21 -25.0(4)
C19 C20 N8 C21 151.6(3)
N7 C20 N8 C22 159.6(3)
C19 C20 N8 C22 -23.7(4)
N8 C21 N9 C23 -0.7(3)
N8 C21 N9 C24 -179.1(2)
C22 C23 N9 C21 1.2(3)
C22 C23 N9 C24 179.7(3)
C25 C24 N9 C21 76.3(3)
C25 C24 N9 C23 -101.9(3)
